data_7133875
loop_
_publ_author_name
'Shirai, Sora'
'Muratsugu, Satoshi'
'Matsui, Hisaki'
'Harada, Kazuhiro'
'Ehara, Masahiro'
'Nakai, Hidetaka'
'Tada, Mizuki'

_publ_section_title
;
 Circularly polarized luminescence induction on a Tb(III) complex with a
 tris(<i>o-tert</i>-butylaryloxide)-functionalized 1,4,7-triazacyclononane
 ligand coordinating chiral 1-phenylethylamine.
;
_journal_issue 96
_journal_name_full 'Chemical communications (Cambridge, England)'
_journal_page_first 14180
_journal_page_last 14183
_journal_paper_doi 10.1039/d4cc05191b
_journal_volume 60
_journal_year 2024
_chemical_formula_moiety 'C15 H22.333 N1.333 O1.333 Tb0.333'
_chemical_formula_sum 'C15 H22.33 N1.33 O1.33 Tb0.33'
_chemical_formula_weight 295.65
_chemical_name_systematic tBu1Tb
_chemical_properties_physical Oxygen-sensitive,Light-sensitive
_space_group_crystal_system trigonal
_space_group_IT_number 148
_space_group_name_Hall '-R 3'
_space_group_name_H-M_alt 'R -3 :H'
_atom_sites_solution_hydrogens mixed
_atom_sites_solution_primary dual
_audit_creation_date 2024-04-04
_audit_creation_method
;
Olex2 1.5
(compiled 2024.02.16 svn.r378c4104 for OlexSys, GUI svn.r6928)
;
_audit_update_record
;
2024-06-20 deposited with the CCDC.	2024-10-17 downloaded from the CCDC.
;
_cell_angle_alpha 90
_cell_angle_beta 90
_cell_angle_gamma 120
_cell_formula_units_Z 18
_cell_length_a 13.9426(3)
_cell_length_b 13.9426(3)
_cell_length_c 39.4010(12)
_cell_measurement_reflns_used 18402
_cell_measurement_temperature 123
_cell_measurement_theta_max 31.4140
_cell_measurement_theta_min 2.6240
_cell_volume 6633.2(3)
_computing_cell_refinement 'CrysAlisPro 1.171.40.82a (Rigaku OD, 2020)'
_computing_data_collection 'CrysAlisPro 1.171.40.82a (Rigaku OD, 2020)'
_computing_data_reduction 'CrysAlisPro 1.171.40.82a (Rigaku OD, 2020)'
_computing_molecular_graphics 'Olex2 1.5 (Dolomanov et al., 2009)'
_computing_publication_material 'Olex2 1.5 (Dolomanov et al., 2009)'
_computing_structure_refinement 'SHELXL 2018/3 (Sheldrick, 2015)'
_computing_structure_solution 'SHELXT 2018/2 (Sheldrick, 2018)'
_diffrn_ambient_temperature 123
_diffrn_detector 'Hybrid Pixel Array Detector'
_diffrn_detector_area_resol_mean 10.0000
_diffrn_measured_fraction_theta_full 0.999
_diffrn_measured_fraction_theta_max 0.850
_diffrn_measurement_details
;
List of Runs (angles in degrees, time in seconds):

  # Type    Start    End  Width  t~exp~   \w     \q     \k     \f   Frames
#--------------------------------------------------------------------------
  1  \w    -87.00  50.00   0.50   73.35    --    1.60  45.00  90.00  274
  2  \w      3.00  35.00   0.50   73.35    --    1.60  45.00   0.00   64
;
_diffrn_measurement_device 'four-circle diffractometer'
_diffrn_measurement_device_type 'XtaLAB AFC10 (RCD3): fixed-chi single'
_diffrn_measurement_method '\w scans'
_diffrn_orient_matrix_type 'CrysAlisPro convention (1999,Acta A55,543-557)'
_diffrn_orient_matrix_UB_11 0.0026758000
_diffrn_orient_matrix_UB_12 -0.0061553000
_diffrn_orient_matrix_UB_13 -0.0177640000
_diffrn_orient_matrix_UB_21 -0.0511114000
_diffrn_orient_matrix_UB_22 -0.0010937000
_diffrn_orient_matrix_UB_23 -0.0020163000
_diffrn_orient_matrix_UB_31 0.0289179000
_diffrn_orient_matrix_UB_32 0.0583526000
_diffrn_orient_matrix_UB_33 -0.0019404000
_diffrn_radiation_monochromator mirror
_diffrn_radiation_probe x-ray
_diffrn_radiation_type 'Mo K\a'
_diffrn_radiation_wavelength 0.71073
_diffrn_reflns_av_R_equivalents 0.0243
_diffrn_reflns_av_unetI/netI 0.0187
_diffrn_reflns_Laue_measured_fraction_full 0.999
_diffrn_reflns_Laue_measured_fraction_max 0.850
_diffrn_reflns_limit_h_max 17
_diffrn_reflns_limit_h_min -18
_diffrn_reflns_limit_k_max 19
_diffrn_reflns_limit_k_min -20
_diffrn_reflns_limit_l_max 57
_diffrn_reflns_limit_l_min -48
_diffrn_reflns_number 17059
_diffrn_reflns_point_group_measured_fraction_full 0.999
_diffrn_reflns_point_group_measured_fraction_max 0.850
_diffrn_reflns_theta_full 25.242
_diffrn_reflns_theta_max 31.202
_diffrn_reflns_theta_min 2.669
_diffrn_source 'Rotating-anode X-ray tube'
_diffrn_source_type 'Rigaku (Mo) X-ray Source'
_exptl_absorpt_coefficient_mu 1.643
_exptl_absorpt_correction_T_max 1.00000
_exptl_absorpt_correction_T_min 0.84858
_exptl_absorpt_correction_type multi-scan
_exptl_absorpt_process_details
;
CrysAlisPro 1.171.40.82a (Rigaku Oxford Diffraction, 2020)
Empirical absorption correction using spherical harmonics,
implemented in SCALE3 ABSPACK scaling algorithm.
;
_exptl_crystal_colour 'clear colourless'
_exptl_crystal_colour_lustre clear
_exptl_crystal_colour_primary colourless
_exptl_crystal_density_diffrn 1.332
_exptl_crystal_description plate
_exptl_crystal_F_000 2772
_exptl_crystal_preparation Luminescent
_exptl_crystal_recrystallization_method 'Re-crystallisation from solvent: THF/hexane'
_exptl_crystal_size_max 0.1
_exptl_crystal_size_mid 0.1
_exptl_crystal_size_min 0.02
_refine_diff_density_max 0.560
_refine_diff_density_min -0.503
_refine_diff_density_rms 0.066
_refine_ls_extinction_method none
_refine_ls_goodness_of_fit_ref 1.066
_refine_ls_hydrogen_treatment mixed
_refine_ls_matrix_type full
_refine_ls_number_parameters 218
_refine_ls_number_reflns 4086
_refine_ls_number_restraints 20
_refine_ls_restrained_S_all 1.066
_refine_ls_R_factor_all 0.0202
_refine_ls_R_factor_gt 0.0179
_refine_ls_shift/su_max 0.008
_refine_ls_shift/su_mean 0.000
_refine_ls_structure_factor_coef Fsqd
_refine_ls_weighting_details 'w=1/[\s^2^(Fo^2^)+(0.0219P)^2^+9.2667P] where P=(Fo^2^+2Fc^2^)/3'
_refine_ls_weighting_scheme calc
_refine_ls_wR_factor_gt 0.0440
_refine_ls_wR_factor_ref 0.0446
_reflns_Friedel_coverage 0.000
_reflns_number_gt 3840
_reflns_number_total 4086
_reflns_threshold_expression 'I > 2\s(I)'
_cod_data_source_file d4cc05191b2.cif
_cod_data_source_block 230316_ss189_tbume1tb_02
_cod_depositor_comments 'Adding full bibliography for 7133875--7133876.cif.'
_cod_original_sg_symbol_H-M 'R -3'
_cod_database_code 7133875
_shelx_shelxl_version_number 2018/3
_chemical_oxdiff_formula C45H67N4O4Tb1
_shelx_space_group_comment
;
The symmetry employed for this shelxl refinement is uniquely defined
by the following loop, which should always be used as a source of
symmetry information in preference to the above space-group names.
They are only intended as comments.
;
_olex2_refinement_description
;
1. Fixed Uiso
 At 1.2 times of:
  All C(H) groups, All C(H,H) groups
 At 1.5 times of:
  All C(H,H,H) groups
2. Restrained distances
 H17A-C17
 0.96 with sigma of 0.02
 H17B-C17
 0.96 with sigma of 0.02
 H17C-C17
 0.96 with sigma of 0.02
 H15-C15
 1 with sigma of 0.02
 H16A-C16
 0.96 with sigma of 0.02
 H16B-C16
 0.96 with sigma of 0.02
 H16C-C16
 0.96 with sigma of 0.02
 H17C-N2
 2.008 with sigma of 0.04
 H17A-N2
 2.008 with sigma of 0.04
 H17C-H17A
 1.568 with sigma of 0.04
 H17B-N2
 2.008 with sigma of 0.04
 H17A-H17B
 1.568 with sigma of 0.04
 H17B-H17C
 1.568 with sigma of 0.04
 H15-N2
 2 with sigma of 0.04
 H16A-H16B
 1.568 with sigma of 0.04
 H16B-H16C
 1.568 with sigma of 0.04
 H16C-H16A
 1.568 with sigma of 0.04
 H16A-N2
 2.008 with sigma of 0.04
 H16B-N2
 2.008 with sigma of 0.04
 H16C-N2
 2.008 with sigma of 0.04
3. Others
 Fixed Sof: C15(0.333333) C17(0.333333) H17A(0.333333) N2(0.333333)
 C16(0.333333) H15(0.333333) H17C(0.333333) H17B(0.333333) H16A(0.333333)
 H16B(0.333333) H16C(0.333333)
4.a Secondary CH2 refined with riding coordinates:
 C13(H13A,H13B), C14(H14A,H14B), C1(H1A,H1B)
4.b Aromatic/amide H refined with riding coordinates:
 C5(H5), C7(H7)
4.c Idealised Me refined as rotating group:
 C10(H10A,H10B,H10C), C12(H12A,H12B,H12C), C9(H9A,H9B,H9C), C11(H11A,H11B,H11C)
;
_olex2_submission_special_instructions 'No special instructions were received'
_oxdiff_exptl_absorpt_empirical_details
;
Empirical correction (ABSPACK) includes:
- Absorption correction using spherical harmonics
- Frame scaling
;
_oxdiff_exptl_absorpt_empirical_full_max 1.188
_oxdiff_exptl_absorpt_empirical_full_min 0.851

loop_
_space_group_symop_operation_xyz
'x, y, z'
'-y, x-y, z'
'-x+y, -x, z'
'x+2/3, y+1/3, z+1/3'
'-y+2/3, x-y+1/3, z+1/3'
'-x+y+2/3, -x+1/3, z+1/3'
'x+1/3, y+2/3, z+2/3'
'-y+1/3, x-y+2/3, z+2/3'
'-x+y+1/3, -x+2/3, z+2/3'
'-x, -y, -z'
'y, -x+y, -z'
'x-y, x, -z'
'-x+2/3, -y+1/3, -z+1/3'
'y+2/3, -x+y+1/3, -z+1/3'
'x-y+2/3, x+1/3, -z+1/3'
'-x+1/3, -y+2/3, -z+2/3'
'y+1/3, -x+y+2/3, -z+2/3'
'x-y+1/3, x+2/3, -z+2/3'

loop_
_atom_site_label
_atom_site_type_symbol
_atom_site_fract_x
_atom_site_fract_y
_atom_site_fract_z
_atom_site_U_iso_or_equiv
_atom_site_adp_type
_atom_site_occupancy
_atom_site_site_symmetry_order
_atom_site_calc_flag
_atom_site_refinement_flags_posn
_atom_site_refinement_flags_adp
_atom_site_refinement_flags_occupancy
_atom_site_disorder_assembly
_atom_site_disorder_group
Tb1 Tb 0.666667 0.333333 0.56802(2) 0.01342(4) Uani 1 3 d S T P . .
O1 O 0.83325(8) 0.46882(8) 0.57909(3) 0.02000(19) Uani 1 1 d . . . . .
N1 N 0.71518(10) 0.47021(9) 0.51824(3) 0.0177(2) Uani 1 1 d . . . . .
C13 C 0.78855(12) 0.46330(12) 0.49208(3) 0.0209(3) Uani 1 1 d . . . . .
H13A H 0.847967 0.537440 0.486853 0.025 Uiso 1 1 calc R U . . .
H13B H 0.746248 0.431867 0.471475 0.025 Uiso 1 1 calc R U . . .
O2 O 0.666667 0.333333 0.63030(5) 0.0265(4) Uani 1 3 d S T P . .
C14 C 0.60695(12) 0.44535(12) 0.50352(4) 0.0204(3) Uani 1 1 d . . . . .
H14A H 0.620175 0.493629 0.484226 0.024 Uiso 1 1 calc R U . . .
H14B H 0.566022 0.461331 0.520328 0.024 Uiso 1 1 calc R U . . .
C3 C 0.90870(11) 0.57185(11) 0.57116(3) 0.0176(2) Uani 1 1 d . . . . .
C4 C 1.01604(11) 0.62477(11) 0.58612(3) 0.0190(2) Uani 1 1 d . . . . .
C2 C 0.88127(11) 0.63114(11) 0.54783(3) 0.0188(2) Uani 1 1 d . . . . .
C1 C 0.76556(11) 0.58255(11) 0.53374(4) 0.0197(3) Uani 1 1 d . . . . .
H1A H 0.717441 0.579798 0.551954 0.024 Uiso 1 1 calc R U . . .
H1B H 0.766248 0.633114 0.516700 0.024 Uiso 1 1 calc R U . . .
C5 C 1.08793(12) 0.73585(12) 0.57826(4) 0.0229(3) Uani 1 1 d . . . . .
H5 H 1.157813 0.771117 0.588180 0.027 Uiso 1 1 calc R U . . .
C7 C 0.95718(12) 0.74212(11) 0.54088(4) 0.0215(3) Uani 1 1 d . . . . .
H7 H 0.938092 0.780451 0.525525 0.026 Uiso 1 1 calc R U . . .
C8 C 1.04884(12) 0.56439(12) 0.61208(4) 0.0226(3) Uani 1 1 d . . . . .
C10 C 1.03499(14) 0.45651(14) 0.59745(5) 0.0312(3) Uani 1 1 d . . . . .
H10A H 0.958052 0.406220 0.592946 0.047 Uiso 1 1 calc R U . . .
H10B H 1.061861 0.423654 0.613495 0.047 Uiso 1 1 calc R U . . .
H10C H 1.076356 0.471970 0.576723 0.047 Uiso 1 1 calc R U . . .
C6 C 1.06033(12) 0.79649(12) 0.55633(4) 0.0235(3) Uani 1 1 d . . . . .
C12 C 1.13928(14) 0.91848(13) 0.55074(5) 0.0320(3) Uani 1 1 d . . . . .
H12A H 1.168232 0.953910 0.572188 0.048 Uiso 1 1 calc R U . . .
H12B H 1.100676 0.951219 0.540041 0.048 Uiso 1 1 calc R U . . .
H12C H 1.199124 0.927849 0.536443 0.048 Uiso 1 1 calc R U . . .
C9 C 0.97673(14) 0.53917(16) 0.64396(4) 0.0342(4) Uani 1 1 d . . . . .
H9A H 0.989221 0.607327 0.653908 0.051 Uiso 1 1 calc R U . . .
H9B H 0.995814 0.499672 0.660031 0.051 Uiso 1 1 calc R U . . .
H9C H 0.900074 0.494736 0.637864 0.051 Uiso 1 1 calc R U . . .
C11 C 1.17031(13) 0.63501(14) 0.62283(5) 0.0309(3) Uani 1 1 d . . . . .
H11A H 1.217047 0.653418 0.603197 0.046 Uiso 1 1 calc R U . . .
H11B H 1.188602 0.594078 0.638583 0.046 Uiso 1 1 calc R U . . .
H11C H 1.181360 0.701775 0.633440 0.046 Uiso 1 1 calc R U . . .
C15 C 0.7201(4) 0.3009(4) 0.64708(12) 0.0321(10) Uani 0.3333 1 d D . P . .
C17 C 0.675(2) 0.352(3) 0.70046(16) 0.123(9) Uani 0.3333 1 d D . P . .
H17A H 0.702(9) 0.359(10) 0.7231(10) 0.148 Uiso 0.3333 1 d D U P . .
N2 N 0.7172(5) 0.2899(5) 0.68086(12) 0.0435(12) Uani 0.3333 1 d D . P . .
C16 C 0.7799(6) 0.2439(7) 0.69785(17) 0.0566(19) Uani 0.3333 1 d D . P . .
H15 H 0.777(6) 0.277(8) 0.6402(13) 0.10(3) Uiso 0.3333 1 d D . P . .
H17C H 0.595(3) 0.309(7) 0.701(3) 0.4(2) Uiso 0.3333 1 d D . P . .
H17B H 0.700(11) 0.423(5) 0.690(3) 2(2) Uiso 0.3333 1 d D . P . .
H16A H 0.825(5) 0.298(4) 0.7143(13) 0.09(3) Uiso 0.3333 1 d D . P . .
H16B H 0.734(4) 0.176(3) 0.7096(15) 0.09(3) Uiso 0.3333 1 d D . P . .
H16C H 0.821(5) 0.229(6) 0.6811(10) 0.08(3) Uiso 0.3333 1 d D . P . .

loop_
_atom_site_aniso_label
_atom_site_aniso_U_11
_atom_site_aniso_U_22
_atom_site_aniso_U_33
_atom_site_aniso_U_23
_atom_site_aniso_U_13
_atom_site_aniso_U_12
Tb1 0.01352(4) 0.01352(4) 0.01321(5) 0.000 0.000 0.00676(2)
O1 0.0169(4) 0.0166(4) 0.0218(5) 0.0034(4) -0.0023(4) 0.0049(4)
N1 0.0188(5) 0.0182(5) 0.0167(5) 0.0013(4) 0.0002(4) 0.0096(4)
C13 0.0230(6) 0.0223(6) 0.0168(6) 0.0033(5) 0.0042(5) 0.0108(5)
O2 0.0317(6) 0.0317(6) 0.0162(8) 0.000 0.000 0.0158(3)
C14 0.0215(6) 0.0218(6) 0.0183(6) 0.0034(5) -0.0022(5) 0.0112(5)
C3 0.0167(6) 0.0166(6) 0.0181(6) -0.0008(5) 0.0018(5) 0.0071(5)
C4 0.0165(6) 0.0186(6) 0.0207(6) -0.0026(5) 0.0013(5) 0.0079(5)
C2 0.0184(6) 0.0172(6) 0.0202(6) 0.0000(5) 0.0026(5) 0.0084(5)
C1 0.0206(6) 0.0170(6) 0.0223(6) 0.0019(5) 0.0005(5) 0.0099(5)
C5 0.0171(6) 0.0203(6) 0.0265(7) -0.0039(5) 0.0029(5) 0.0058(5)
C7 0.0249(7) 0.0175(6) 0.0226(6) 0.0025(5) 0.0060(5) 0.0110(5)
C8 0.0186(6) 0.0237(7) 0.0243(7) -0.0028(5) -0.0043(5) 0.0097(5)
C10 0.0329(8) 0.0267(7) 0.0382(9) -0.0053(7) -0.0114(7) 0.0180(7)
C6 0.0231(7) 0.0161(6) 0.0268(7) -0.0010(5) 0.0066(6) 0.0064(5)
C12 0.0322(8) 0.0178(7) 0.0364(8) 0.0007(6) 0.0062(7) 0.0052(6)
C9 0.0293(8) 0.0470(10) 0.0233(7) 0.0035(7) -0.0025(6) 0.0170(7)
C11 0.0210(7) 0.0318(8) 0.0381(8) -0.0057(7) -0.0096(6) 0.0120(6)
C15 0.029(2) 0.029(2) 0.023(2) -0.0011(18) 0.0007(18) 0.0024(19)
C17 0.108(13) 0.130(13) 0.026(2) -0.022(7) -0.003(10) -0.020(11)
N2 0.050(3) 0.051(3) 0.024(2) 0.002(2) -0.009(2) 0.022(2)
C16 0.055(4) 0.071(5) 0.037(3) 0.001(3) -0.025(3) 0.025(4)

loop_
_atom_type_symbol
_atom_type_description
_atom_type_scat_dispersion_real
_atom_type_scat_dispersion_imag
_atom_type_scat_source
C C 0.0033 0.0016 'International Tables Vol C Tables 4.2.6.8 and 6.1.1.4'
H H 0.0000 0.0000 'International Tables Vol C Tables 4.2.6.8 and 6.1.1.4'
N N 0.0061 0.0033 'International Tables Vol C Tables 4.2.6.8 and 6.1.1.4'
O O 0.0106 0.0060 'International Tables Vol C Tables 4.2.6.8 and 6.1.1.4'
Tb Tb -0.1723 4.1537 'International Tables Vol C Tables 4.2.6.8 and 6.1.1.4'

loop_
_geom_angle_atom_site_label_1
_geom_angle_atom_site_label_2
_geom_angle_atom_site_label_3
_geom_angle
_geom_angle_site_symmetry_1
_geom_angle_site_symmetry_3
_geom_angle_publ_flag
O1 Tb1 O1 116.111(17) 3_665 . ?
O1 Tb1 O1 116.112(17) 3_665 2_655 ?
O1 Tb1 O1 116.109(17) . 2_655 ?
O1 Tb1 N1 86.44(4) 3_665 2_655 ?
O1 Tb1 N1 141.08(4) 3_665 . ?
O1 Tb1 N1 86.44(4) 2_655 . ?
O1 Tb1 N1 141.09(4) . 2_655 ?
O1 Tb1 N1 74.92(4) 3_665 3_665 ?
O1 Tb1 N1 74.92(4) 2_655 2_655 ?
O1 Tb1 N1 141.08(4) 2_655 3_665 ?
O1 Tb1 N1 86.44(4) . 3_665 ?
O1 Tb1 N1 74.92(4) . . ?
O1 Tb1 O2 78.48(3) 2_655 . ?
O1 Tb1 O2 78.47(3) . . ?
O1 Tb1 O2 78.48(3) 3_665 . ?
N1 Tb1 N1 68.47(4) 2_655 . ?
N1 Tb1 N1 68.47(4) 3_665 . ?
N1 Tb1 N1 68.47(4) 3_665 2_655 ?
O2 Tb1 N1 139.49(3) . 2_655 ?
O2 Tb1 N1 139.49(3) . . ?
O2 Tb1 N1 139.49(3) . 3_665 ?
C3 O1 Tb1 144.61(9) . . ?
C13 N1 Tb1 114.39(8) . . ?
C13 N1 C1 111.95(11) . . ?
C14 N1 Tb1 105.30(8) . . ?
C14 N1 C13 111.42(11) . . ?
C14 N1 C1 107.15(10) . . ?
C1 N1 Tb1 106.11(8) . . ?
N1 C13 H13A 109.1 . . ?
N1 C13 H13B 109.1 . . ?
N1 C13 C14 112.68(11) . 3_665 ?
H13A C13 H13B 107.8 . . ?
C14 C13 H13A 109.1 3_665 . ?
C14 C13 H13B 109.1 3_665 . ?
C15 O2 Tb1 122.3(3) 2_655 . ?
C15 O2 Tb1 122.3(3) . . ?
C15 O2 Tb1 122.3(3) 3_665 . ?
C15 O2 C15 94.1(3) . 3_665 ?
C15 O2 C15 94.1(3) 3_665 2_655 ?
C15 O2 C15 94.1(3) . 2_655 ?
N1 C14 C13 113.01(11) . 2_655 ?
N1 C14 H14A 109.0 . . ?
N1 C14 H14B 109.0 . . ?
C13 C14 H14A 109.0 2_655 . ?
C13 C14 H14B 109.0 2_655 . ?
H14A C14 H14B 107.8 . . ?
O1 C3 C4 121.55(12) . . ?
O1 C3 C2 119.20(12) . . ?
C2 C3 C4 119.25(12) . . ?
C3 C4 C8 121.10(12) . . ?
C5 C4 C3 117.97(13) . . ?
C5 C4 C8 120.78(13) . . ?
C3 C2 C1 121.26(12) . . ?
C7 C2 C3 119.96(13) . . ?
C7 C2 C1 118.22(12) . . ?
N1 C1 C2 117.32(11) . . ?
N1 C1 H1A 108.0 . . ?
N1 C1 H1B 108.0 . . ?
C2 C1 H1A 108.0 . . ?
C2 C1 H1B 108.0 . . ?
H1A C1 H1B 107.2 . . ?
C4 C5 H5 118.4 . . ?
C6 C5 C4 123.30(14) . . ?
C6 C5 H5 118.4 . . ?
C2 C7 H7 119.2 . . ?
C6 C7 C2 121.58(13) . . ?
C6 C7 H7 119.2 . . ?
C4 C8 C9 109.30(12) . . ?
C4 C8 C11 111.64(13) . . ?
C10 C8 C4 111.27(12) . . ?
C10 C8 C9 109.67(14) . . ?
C10 C8 C11 106.95(13) . . ?
C11 C8 C9 107.92(13) . . ?
C8 C10 H10A 109.5 . . ?
C8 C10 H10B 109.5 . . ?
C8 C10 H10C 109.5 . . ?
H10A C10 H10B 109.5 . . ?
H10A C10 H10C 109.5 . . ?
H10B C10 H10C 109.5 . . ?
C5 C6 C12 120.52(14) . . ?
C7 C6 C5 117.83(13) . . ?
C7 C6 C12 121.62(14) . . ?
C6 C12 H12A 109.5 . . ?
C6 C12 H12B 109.5 . . ?
C6 C12 H12C 109.5 . . ?
H12A C12 H12B 109.5 . . ?
H12A C12 H12C 109.5 . . ?
H12B C12 H12C 109.5 . . ?
C8 C9 H9A 109.5 . . ?
C8 C9 H9B 109.5 . . ?
C8 C9 H9C 109.5 . . ?
H9A C9 H9B 109.5 . . ?
H9A C9 H9C 109.5 . . ?
H9B C9 H9C 109.5 . . ?
C8 C11 H11A 109.5 . . ?
C8 C11 H11B 109.5 . . ?
C8 C11 H11C 109.5 . . ?
H11A C11 H11B 109.5 . . ?
H11A C11 H11C 109.5 . . ?
H11B C11 H11C 109.5 . . ?
O2 C15 C15 42.93(17) . 2_655 ?
O2 C15 C15 42.93(17) . 3_665 ?
O2 C15 N2 125.7(5) . . ?
O2 C15 H15 132(3) . . ?
C15 C15 C15 60.001(4) 2_655 3_665 ?
C15 C15 H15 142(6) 2_655 . ?
C15 C15 H15 151(5) 3_665 . ?
N2 C15 C15 90.7(4) . 3_665 ?
N2 C15 C15 95.4(4) . 2_655 ?
N2 C15 H15 102(3) . . ?
C17 C17 C17 60.00(7) 2_655 3_665 ?
C17 C17 H17A 83(7) 3_665 . ?
C17 C17 H17A 74(5) 2_655 2_655 ?
C17 C17 H17A 103(8) 2_655 . ?
C17 C17 H17A 98(4) 3_665 2_655 ?
C17 C17 N2 81(9) 2_655 . ?
C17 C17 N2 38(5) 2_655 3_665 ?
C17 C17 N2 130(8) 3_665 2_655 ?
C17 C17 N2 36(6) 3_665 . ?
C17 C17 N2 133(6) 2_655 2_655 ?
C17 C17 N2 84(7) 3_665 3_665 ?
C17 C17 H17C 66(10) 2_655 2_655 ?
C17 C17 H17C 129(10) 3_665 3_665 ?
C17 C17 H17C 32(10) 2_655 . ?
C17 C17 H17C 92(10) 3_665 . ?
C17 C17 H17C 171(10) 2_655 3_665 ?
C17 C17 H17C 6(10) 3_665 2_655 ?
C17 C17 H17B 145(10) 3_665 . ?
C17 C17 H17B 138(10) 2_655 . ?
H17A C17 H17A 46(10) . 2_655 ?
H17A C17 H17C 80(6) . 2_655 ?
H17A C17 H17C 79(10) . 3_665 ?
H17A C17 H17C 100(5) 2_655 2_655 ?
H17A C17 H17C 102(10) 2_655 3_665 ?
H17A C17 H17C 109(4) . . ?
H17A C17 H17B 112(5) . . ?
N2 C17 H17A 107(4) . . ?
N2 C17 H17A 132(7) 2_655 2_655 ?
N2 C17 H17A 98(7) 3_665 2_655 ?
N2 C17 H17A 139(8) 3_665 . ?
N2 C17 H17A 134(7) . 2_655 ?
N2 C17 H17A 123(8) 2_655 . ?
N2 C17 N2 93.8(14) 2_655 . ?
N2 C17 N2 83.1(13) 3_665 . ?
N2 C17 N2 94.4(17) 2_655 3_665 ?
N2 C17 H17C 33(6) 3_665 . ?
N2 C17 H17C 108(10) . 3_665 ?
N2 C17 H17C 44(8) 2_655 3_665 ?
N2 C17 H17C 137(7) 3_665 3_665 ?
N2 C17 H17C 89(8) 3_665 2_655 ?
N2 C17 H17C 34(6) . 2_655 ?
N2 C17 H17C 127(5) 2_655 2_655 ?
N2 C17 H17C 108(4) . . ?
N2 C17 H17C 113(9) 2_655 . ?
N2 C17 H17B 101(9) 3_665 . ?
N2 C17 H17B 16(4) 2_655 . ?
N2 C17 H17B 109(4) . . ?
H17C C17 H17A 65(10) . 2_655 ?
H17C C17 H17C 98(3) . 2_655 ?
H17C C17 H17C 123(6) 2_655 3_665 ?
H17C C17 H17C 139(8) . 3_665 ?
H17C C17 H17B 111(5) . . ?
H17B C17 H17A 115(9) . 2_655 ?
H17B C17 H17C 141(7) . 2_655 ?
H17B C17 H17C 36(10) . 3_665 ?
C15 N2 C17 116.6(12) . . ?
C15 N2 C17 118.2(8) . 2_655 ?
C15 N2 C16 120.6(6) . . ?
C15 N2 H17C 155(5) . 2_655 ?
C17 N2 C15 126.3(11) 3_665 . ?
C17 N2 C17 15(2) 2_655 . ?
C17 N2 C17 11.3(13) 3_665 . ?
C17 N2 C17 12(3) 3_665 2_655 ?
C17 N2 C16 112.6(12) 3_665 . ?
C17 N2 C16 121.2(8) 2_655 . ?
C17 N2 H17C 33(2) 3_665 2_655 ?
C17 N2 H17C 44(3) . 2_655 ?
C17 N2 H17C 38(3) 2_655 2_655 ?
C16 N2 C17 120.8(12) . . ?
C16 N2 H17C 84(4) . 2_655 ?
N2 C16 H16A 106(3) . . ?
N2 C16 H16B 113(3) . . ?
N2 C16 H16C 109(3) . . ?
H16A C16 H16B 108(4) . . ?
H16A C16 H16C 114(4) . . ?
H16B C16 H16C 107(4) . . ?

loop_
_geom_bond_atom_site_label_1
_geom_bond_atom_site_label_2
_geom_bond_distance
_geom_bond_site_symmetry_2
_geom_bond_publ_flag
Tb1 O1 2.1830(9) 3_665 ?
Tb1 O1 2.1831(10) . ?
Tb1 O1 2.1830(9) 2_655 ?
Tb1 N1 2.5800(11) . ?
Tb1 N1 2.5799(11) 2_655 ?
Tb1 N1 2.5799(11) 3_665 ?
Tb1 O2 2.4540(18) . ?
O1 C3 1.3254(16) . ?
N1 C13 1.4887(17) . ?
N1 C14 1.4868(18) . ?
N1 C1 1.4898(17) . ?
C13 H13A 0.9700 . ?
C13 H13B 0.9700 . ?
C13 C14 1.525(2) 3_665 ?
O2 C15 1.238(6) . ?
O2 C15 1.238(6) 2_655 ?
O2 C15 1.238(6) 3_665 ?
C14 H14A 0.9700 . ?
C14 H14B 0.9700 . ?
C3 C4 1.4237(18) . ?
C3 C2 1.4109(19) . ?
C4 C5 1.3953(19) . ?
C4 C8 1.533(2) . ?
C2 C1 1.5091(19) . ?
C2 C7 1.3970(19) . ?
C1 H1A 0.9700 . ?
C1 H1B 0.9700 . ?
C5 H5 0.9300 . ?
C5 C6 1.391(2) . ?
C7 H7 0.9300 . ?
C7 C6 1.387(2) . ?
C8 C10 1.530(2) . ?
C8 C9 1.536(2) . ?
C8 C11 1.533(2) . ?
C10 H10A 0.9600 . ?
C10 H10B 0.9600 . ?
C10 H10C 0.9600 . ?
C6 C12 1.510(2) . ?
C12 H12A 0.9600 . ?
C12 H12B 0.9600 . ?
C12 H12C 0.9600 . ?
C9 H9A 0.9600 . ?
C9 H9B 0.9600 . ?
C9 H9C 0.9600 . ?
C11 H11A 0.9600 . ?
C11 H11B 0.9600 . ?
C11 H11C 0.9600 . ?
C15 C15 1.813(10) 3_665 ?
C15 C15 1.813(10) 2_655 ?
C15 N2 1.338(7) . ?
C15 H15 1.04(2) . ?
C17 C17 0.40(7) 2_655 ?
C17 C17 0.40(6) 3_665 ?
C17 H17A 0.99(4) 2_655 ?
C17 H17A 0.95(2) . ?
C17 N2 1.19(3) 2_655 ?
C17 N2 1.49(4) . ?
C17 N2 1.48(2) 3_665 ?
C17 H17C 1.05(8) 2_655 ?
C17 H17C 0.66(5) 3_665 ?
C17 H17C 0.96(2) . ?
C17 H17B 0.95(2) . ?
N2 C16 1.479(9) . ?
N2 H17C 0.86(10) 2_655 ?
C16 H16A 0.953(19) . ?
C16 H16B 0.956(19) . ?
C16 H16C 0.960(18) . ?

loop_
_geom_torsion_atom_site_label_1
_geom_torsion_atom_site_label_2
_geom_torsion_atom_site_label_3
_geom_torsion_atom_site_label_4
_geom_torsion
_geom_torsion_site_symmetry_1
_geom_torsion_site_symmetry_2
_geom_torsion_site_symmetry_3
_geom_torsion_site_symmetry_4
_geom_torsion_publ_flag
Tb1 O1 C3 C4 -176.28(10) . . . . ?
Tb1 O1 C3 C2 4.9(2) . . . . ?
Tb1 N1 C13 C14 -11.41(14) . . . 3_665 ?
Tb1 N1 C14 C13 -57.45(12) . . . 2_655 ?
Tb1 N1 C1 C2 73.04(12) . . . . ?
Tb1 O2 C15 C15 132.8(2) . . . 2_655 ?
Tb1 O2 C15 C15 -132.8(2) . . . 3_665 ?
Tb1 O2 C15 N2 -174.2(4) . . . . ?
O1 C3 C4 C5 -175.51(12) . . . . ?
O1 C3 C4 C8 0.1(2) . . . . ?
O1 C3 C2 C1 4.48(19) . . . . ?
O1 C3 C2 C7 175.77(12) . . . . ?
C13 N1 C14 C13 67.10(15) . . . 2_655 ?
C13 N1 C1 C2 -52.40(15) . . . . ?
O2 C15 N2 C17 -19.6(12) . . . . ?
O2 C15 N2 C17 -13(3) . . . 3_665 ?
O2 C15 N2 C17 -2(2) . . . 2_655 ?
O2 C15 N2 C16 176.3(5) . . . . ?
C14 N1 C13 C14 -130.69(12) . . . 3_665 ?
C14 N1 C1 C2 -174.84(11) . . . . ?
C3 C4 C5 C6 -0.8(2) . . . . ?
C3 C4 C8 C10 56.87(17) . . . . ?
C3 C4 C8 C9 -64.40(17) . . . . ?
C3 C4 C8 C11 176.28(13) . . . . ?
C3 C2 C1 N1 -52.38(18) . . . . ?
C3 C2 C7 C6 0.3(2) . . . . ?
C4 C3 C2 C1 -174.35(12) . . . . ?
C4 C3 C2 C7 -3.07(19) . . . . ?
C4 C5 C6 C7 -1.9(2) . . . . ?
C4 C5 C6 C12 175.93(14) . . . . ?
C2 C3 C4 C5 3.30(19) . . . . ?
C2 C3 C4 C8 178.87(12) . . . . ?
C2 C7 C6 C5 2.2(2) . . . . ?
C2 C7 C6 C12 -175.63(14) . . . . ?
C1 N1 C13 C14 109.33(13) . . . 3_665 ?
C1 N1 C14 C13 -170.13(11) . . . 2_655 ?
C1 C2 C7 C6 171.80(13) . . . . ?
C5 C4 C8 C10 -127.68(14) . . . . ?
C5 C4 C8 C9 111.05(15) . . . . ?
C5 C4 C8 C11 -8.27(19) . . . . ?
C7 C2 C1 N1 136.19(13) . . . . ?
C8 C4 C5 C6 -176.40(13) . . . . ?
C15 O2 C15 C15 -94.5(4) 3_665 . . 2_655 ?
C15 O2 C15 C15 94.5(4) 2_655 . . 3_665 ?
C15 O2 C15 N2 -41.4(5) 3_665 . . . ?
C15 O2 C15 N2 53.0(4) 2_655 . . . ?
C15 C15 N2 C17 -29(2) 3_665 . . 2_655 ?
C15 C15 N2 C17 31(2) 2_655 . . 2_655 ?
C15 C15 N2 C17 -39(3) 3_665 . . 3_665 ?
C15 C15 N2 C17 20(3) 2_655 . . 3_665 ?
C15 C15 N2 C17 13.6(11) 2_655 . . . ?
C15 C15 N2 C17 -46.4(11) 3_665 . . . ?
C15 C15 N2 C16 149.5(5) 3_665 . . . ?
C15 C15 N2 C16 -150.6(5) 2_655 . . . ?
C17 C17 N2 C15 100(5) 2_655 . . . ?
C17 C17 N2 C15 150(15) 3_665 . . . ?
C17 C17 N2 C17 -51(9) 2_655 . . 3_665 ?
C17 C17 N2 C17 51(9) 3_665 . . 2_655 ?
C17 C17 N2 C16 -96(6) 2_655 . . . ?
C17 C17 N2 C16 -45(15) 3_665 . . . ?
N2 C17 N2 C15 61.2(12) 3_665 . . . ?
N2 C17 N2 C15 -32.7(16) 2_655 . . . ?
N2 C17 N2 C17 -39(5) 3_665 . . 2_655 ?
N2 C17 N2 C17 -89(14) 3_665 . . 3_665 ?
N2 C17 N2 C17 177(16) 2_655 . . 3_665 ?
N2 C17 N2 C17 -133(7) 2_655 . . 2_655 ?
N2 C17 N2 C16 131.4(13) 2_655 . . . ?
N2 C17 N2 C16 -134.7(10) 3_665 . . . ?
